data_4114888
loop_
_publ_author_name
'Alois F\"urstner'
'Karin Radkowski'
'Conny Wirtz'
'Richard Goddard'
'Christian W. Lehmann'
'Richard Mynott'

_publ_section_title
;
 Total Syntheses of the Phytotoxic Lactones Herbarumin I and II and a
 Synthesis-Based Solution of the Pinolidoxin Puzzle
;
_journal_name_full 'Journal of the American Chemical Society'
_journal_page_first 7061
_journal_page_last 7069
_journal_paper_doi 10.1021/ja020238i
_journal_volume 124
_journal_year 2002
_chemical_compound_source 'see paper'
_chemical_formula_sum 'C12.5 H20.5 Cl1.5 O5'
_chemical_formula_weight 303.96
_chemical_name_common 'Herbarumin II'
_chemical_name_systematic
; 
 2,7,8-trihydroxy-5-dodecen-9-olide
;
_space_group_IT_number 92
_symmetry_cell_setting tetragonal
_symmetry_Int_Tables_number 92
_symmetry_space_group_name_Hall 'P 4abw 2nw'
_symmetry_space_group_name_H-M 'P 41 21 2'
_atom_sites_solution_hydrogens geom
_atom_sites_solution_primary direct
_atom_sites_solution_secondary difmap
_cell_angle_alpha 90.00
_cell_angle_beta 90.00
_cell_angle_gamma 90.00
_cell_formula_units_Z 8
_cell_length_a 9.4709(6)
_cell_length_b 9.4709(6)
_cell_length_c 33.6977(16)
_cell_measurement_reflns_used 70211
_cell_measurement_temperature 100
_cell_measurement_theta_max 25.03
_cell_measurement_theta_min 1.00
_cell_volume 3022.6(3)
_computing_cell_refinement 'Denzo / Scalepack (Otwinowski 1997)'
_computing_data_collection 'Collect software (Nonius, 1998)'
_computing_data_reduction 'Denzo / Scalepack (Otwinowski 1997)'
_computing_molecular_graphics 'ORTEP (Johnson, 1976)'
_computing_structure_refinement 'SHELXL-97 (Sheldrick, 1997)'
_computing_structure_solution 'SHELXS-97 (Sheldrick, 1990)'
_diffrn_ambient_temperature 100
_diffrn_measured_fraction_theta_full 0.985
_diffrn_measured_fraction_theta_max 0.985
_diffrn_measurement_device_type 'Nonius KappaCCD'
_diffrn_measurement_method 'CCD \w-scan'
_diffrn_radiation_monochromator graphite
_diffrn_radiation_source '0.3 mm rotating anode'
_diffrn_radiation_type MoK\a
_diffrn_radiation_wavelength 0.71073
_diffrn_reflns_av_R_equivalents 0.0420
_diffrn_reflns_av_sigmaI/netI 0.0620
_diffrn_reflns_limit_h_max 10
_diffrn_reflns_limit_h_min -5
_diffrn_reflns_limit_k_max 10
_diffrn_reflns_limit_k_min -8
_diffrn_reflns_limit_l_max 27
_diffrn_reflns_limit_l_min -37
_diffrn_reflns_number 6435
_diffrn_reflns_theta_full 23.24
_diffrn_reflns_theta_max 23.24
_diffrn_reflns_theta_min 4.22
_diffrn_standards_decay_% 0.00
_diffrn_standards_interval_time 0
_diffrn_standards_number 0
_exptl_absorpt_coefficient_mu 0.354
_exptl_absorpt_correction_T_max 0.97
_exptl_absorpt_correction_T_min 0.94
_exptl_absorpt_correction_type gaussian
_exptl_absorpt_process_details 'XPREP, Siemens (1995)'
_exptl_crystal_colour colorless
_exptl_crystal_density_diffrn 1.336
_exptl_crystal_density_meas ?
_exptl_crystal_density_method none
_exptl_crystal_description prism
_exptl_crystal_F_000 1288
_exptl_crystal_size_max 0.23
_exptl_crystal_size_mid 0.11
_exptl_crystal_size_min 0.06
_refine_diff_density_max 0.272
_refine_diff_density_min -0.303
_refine_diff_density_rms 0.060
_refine_ls_abs_structure_details 'Flack, H. D. (1983). Acta Cryst. A39, 876-881'
_refine_ls_abs_structure_Flack 0.1(3)
_refine_ls_extinction_method none
_refine_ls_goodness_of_fit_ref 1.078
_refine_ls_hydrogen_treatment constr
_refine_ls_matrix_type full
_refine_ls_number_parameters 201
_refine_ls_number_reflns 2099
_refine_ls_number_restraints 0
_refine_ls_restrained_S_all 1.078
_refine_ls_R_factor_all 0.1190
_refine_ls_R_factor_gt 0.0888
_refine_ls_shift/su_max 0.000
_refine_ls_shift/su_mean 0.000
_refine_ls_structure_factor_coef Fsqd
_refine_ls_weighting_details 'calc w=1/[\s^2^(Fo^2^)+(0.0753P)^2^+8.0084P] where P=(Fo^2^+2Fc^2^)/3'
_refine_ls_weighting_scheme calc
_refine_ls_wR_factor_gt 0.1996
_refine_ls_wR_factor_ref 0.2176
_reflns_number_gt 1578
_reflns_number_total 2099
_reflns_threshold_expression I>2\s(I)
_cod_data_source_file ja020238i_2.cif
_cod_data_source_block 3880
_cod_depositor_comments
;
The following automatic conversions were performed:

'_exptl_crystal_density_meas' value 'none' was changed to '?' - the
value is perceived as not measured.

Automatic conversion script
Id: cif_fix_values 3008 2015-01-20 13:52:24Z robertas 
;
_cod_original_formula_sum 'C12.50 H20.50 Cl1.50 O5'
_cod_database_code 4114888

loop_
_symmetry_equiv_pos_as_xyz
'x, y, z'
'-x, -y, z+1/2'
'-y+1/2, x+1/2, z+1/4'
'y+1/2, -x+1/2, z+3/4'
'-x+1/2, y+1/2, -z+1/4'
'x+1/2, -y+1/2, -z+3/4'
'y, x, -z'
'-y, -x, -z+1/2'

loop_
_atom_site_label
_atom_site_type_symbol
_atom_site_fract_x
_atom_site_fract_y
_atom_site_fract_z
_atom_site_U_iso_or_equiv
_atom_site_adp_type
_atom_site_occupancy
_atom_site_symmetry_multiplicity
_atom_site_calc_flag
_atom_site_refinement_flags
_atom_site_disorder_assembly
_atom_site_disorder_group
C1 C 0.1055(8) -0.2561(15) 0.9801(2) 0.074(3) Uani 1 1 d . A 1
C2 C 0.0101(7) -0.1627(9) 0.95375(18) 0.055(2) Uani 1 1 d . A 1
H2A H 0.0265 -0.0626 0.9595 0.066 Uiso 1 1 calc R A 1
C3 C 0.0338(8) -0.1928(14) 0.90993(19) 0.099(4) Uani 1 1 d . A 1
H3A H -0.0422 -0.1508 0.8947 0.119 Uiso 1 1 calc R A 1
H3B H 0.0312 -0.2941 0.9056 0.119 Uiso 1 1 calc R A 1
C4 C 0.1801(10) -0.1328(18) 0.8945(2) 0.142(6) Uani 1 1 d . A 1
H4A H 0.1884 -0.1467 0.8661 0.170 Uiso 1 1 calc R A 1
H4B H 0.1868 -0.0325 0.9000 0.170 Uiso 1 1 calc R A 1
C5 C 0.2955(8) -0.2116(17) 0.9159(2) 0.121(5) Uani 1 1 d . A 1
H5 H 0.3129 -0.3057 0.9096 0.145 Uiso 1 1 calc R A 1
C6 C 0.3729(8) -0.1481(13) 0.9436(2) 0.085(3) Uani 1 1 d . A 1
H6 H 0.3662 -0.0504 0.9457 0.101 Uiso 1 1 calc R A 1
C7 C 0.4700(7) -0.2234(11) 0.9715(2) 0.064(3) Uani 1 1 d . A 1
H7A H 0.5659 -0.1889 0.9666 0.077 Uiso 1 1 calc R A 1
C8 C 0.4327(7) -0.1893(10) 1.0150(2) 0.061(2) Uani 1 1 d . A 1
H8A H 0.4339 -0.0866 1.0187 0.074 Uiso 1 1 calc R A 1
C9 C 0.2897(7) -0.2472(13) 1.0298(2) 0.084(3) Uani 1 1 d . A 1
H9 H 0.2871 -0.3465 1.0217 0.100 Uiso 1 1 calc R A 1
C91A C 0.2595(11) -0.2464(12) 1.0740(3) 0.019(2) Uiso 0.50 1 d P A 1
C92A C 0.1203(16) -0.322(2) 1.0887(4) 0.036(5) Uiso 0.50 1 d P A 1
C93A C 0.089(2) -0.305(3) 1.1277(6) 0.066(6) Uiso 0.38 1 d P A 1
C91B C 0.2634(18) -0.1428(18) 1.0713(4) 0.061(4) Uiso 0.50 1 d P B 2
C92B C 0.109(3) -0.266(5) 1.0885(8) 0.033(8) Uiso 0.25 1 d P B 2
C92C C 0.123(3) -0.173(4) 1.0864(9) 0.055(8) Uiso 0.25 1 d P B 2
C93B C 0.147(3) -0.470(3) 1.0915(8) 0.099(9) Uiso 0.38 1 d P B 2
C93C C 0.096(3) -0.198(4) 1.1318(9) 0.058(8) Uiso 0.25 1 d P B 2
C13A C 0.412(3) -0.761(3) 0.9906(8) 0.015(6) Uiso 0.17 1 d P B 2
C13B C 0.289(5) -0.645(5) 1.0665(15) 0.034(15) Uiso 0.17 1 d P B 2
C13C C 0.128(4) -0.733(4) 1.0223(11) 0.044(10) Uiso 0.17 1 d P B 2
Cl1 Cl 0.2835(6) -0.5847(7) 1.06403(18) 0.0422(15) Uani 0.33 1 d P B 2
Cl2 Cl 0.3410(4) -0.7149(4) 1.02082(12) 0.0930(13) Uani 0.67 1 d P B 2
Cl3 Cl 0.2500(5) -0.8758(4) 1.0395(2) 0.119(3) Uani 0.50 1 d P B 2
O1 O 0.1102(7) -0.3820(10) 0.9789(2) 0.108(3) Uani 1 1 d . A 1
O2 O -0.1327(4) -0.2005(4) 0.96297(14) 0.0429(12) Uani 1 1 d . A 1
H2 H -0.1450 -0.2845 0.9582 0.064 Uiso 1 1 calc R A 1
O7 O 0.4702(5) -0.3724(8) 0.96551(16) 0.077(2) Uani 1 1 d . A 1
H7 H 0.3911 -0.3983 0.9588 0.115 Uiso 1 1 calc R A 1
O8 O 0.5366(4) -0.2518(5) 1.04112(13) 0.0481(12) Uani 1 1 d . A 1
H8 H 0.6156 -0.2407 1.0317 0.072 Uiso 1 1 calc R A 1
O10 O 0.1808(5) -0.1738(7) 1.00511(13) 0.0710(18) Uani 1 1 d . A 1

loop_
_atom_site_aniso_label
_atom_site_aniso_U_11
_atom_site_aniso_U_22
_atom_site_aniso_U_33
_atom_site_aniso_U_23
_atom_site_aniso_U_13
_atom_site_aniso_U_12
C1 0.025(4) 0.154(10) 0.041(4) -0.033(6) -0.006(3) 0.011(6)
C2 0.033(4) 0.091(6) 0.040(4) -0.029(4) 0.001(3) -0.006(4)
C3 0.036(5) 0.223(13) 0.037(4) -0.033(6) -0.002(4) 0.017(6)
C4 0.045(6) 0.35(2) 0.034(4) -0.011(7) 0.003(4) 0.014(9)
C5 0.026(4) 0.301(16) 0.035(4) -0.038(7) 0.006(4) 0.004(7)
C6 0.033(4) 0.176(10) 0.045(5) -0.004(6) 0.008(4) -0.008(6)
C7 0.033(4) 0.108(8) 0.051(4) -0.018(5) 0.004(4) -0.015(5)
C8 0.027(4) 0.101(7) 0.056(4) -0.015(5) -0.013(3) 0.006(4)
C9 0.019(4) 0.188(10) 0.044(4) -0.025(6) 0.000(3) 0.002(5)
Cl1 0.037(3) 0.028(3) 0.061(4) 0.006(3) 0.016(2) 0.003(3)
Cl2 0.073(2) 0.088(3) 0.118(3) 0.031(2) -0.013(2) -0.003(2)
Cl3 0.053(3) 0.045(2) 0.261(8) 0.046(4) 0.058(4) 0.006(2)
O1 0.085(5) 0.139(7) 0.100(5) -0.072(5) -0.047(4) 0.078(5)
O2 0.028(2) 0.028(2) 0.073(3) -0.012(2) -0.008(2) -0.0024(19)
O7 0.039(3) 0.134(6) 0.057(3) -0.044(4) 0.006(3) -0.023(3)
O8 0.022(2) 0.066(3) 0.056(3) -0.005(3) 0.003(2) -0.008(2)
O10 0.022(2) 0.153(6) 0.039(3) -0.028(3) -0.002(2) -0.006(3)

loop_
_atom_type_symbol
_atom_type_description
_atom_type_scat_dispersion_real
_atom_type_scat_dispersion_imag
_atom_type_scat_source
C C 0.0033 0.0016 'International Tables Vol C Tables 4.2.6.8 and 6.1.1.4'
H H 0.0000 0.0000 'International Tables Vol C Tables 4.2.6.8 and 6.1.1.4'
Cl Cl 0.1484 0.1585 'International Tables Vol C Tables 4.2.6.8 and 6.1.1.4'
O O 0.0106 0.0060 'International Tables Vol C Tables 4.2.6.8 and 6.1.1.4'

loop_
_geom_angle_atom_site_label_1
_geom_angle_atom_site_label_2
_geom_angle_atom_site_label_3
_geom_angle
_geom_angle_site_symmetry_1
_geom_angle_site_symmetry_3
O1 C1 O10 125.3(9) . .
O1 C1 C2 125.0(7) . .
O10 C1 C2 109.7(10) . .
O2 C2 C3 107.6(6) . .
O2 C2 C1 106.5(6) . .
C3 C2 C1 111.4(7) . .
C2 C3 C4 112.3(7) . .
C5 C4 C3 107.4(10) . .
C6 C5 C4 120.7(13) . .
C5 C6 C7 124.4(11) . .
O7 C7 C6 112.5(7) . .
O7 C7 C8 110.1(7) . .
C6 C7 C8 111.0(7) . .
O8 C8 C7 109.6(6) . .
O8 C8 C9 104.8(6) . .
C7 C8 C9 115.7(6) . .
O10 C9 C91A 114.5(7) . .
O10 C9 C8 105.1(7) . .
C91A C9 C8 118.8(7) . .
C9 C91A C92A 117.6(9) . .
C93A C92A C91A 115.6(15) . .
C92C C91B C92B 25.0(15) . .
C92C C92B C93C 72(3) . .
C92C C92B C91B 44(3) . .
C93C C92B C91B 95(2) . .
C92C C92B C93B 161(4) . .
C93C C92B C93B 111(2) . .
C91B C92B C93B 117.6(19) . .
C92B C92C C91B 111(4) . .
C92B C92C C93C 75(3) . .
C91B C92C C93C 121(2) . .
Cl1 C93B C92B 130.6(17) . .
C92C C93C C92B 32.5(15) . .
Cl2 C13A Cl2 66.0(14) . 7_647
Cl2 C13A C13C 90(2) . 7_647
Cl2 C13A C13C 73.7(18) 7_647 7_647
Cl2 C13A Cl1 134(2) . 7_647
Cl2 C13A Cl1 68.9(11) 7_647 7_647
C13C C13A Cl1 84.8(17) 7_647 7_647
Cl1 C13B Cl2 106(6) . .
C13A C13C Cl3 105(2) 7_647 .
C13A C13C Cl2 48.8(14) 7_647 .
Cl3 C13C Cl2 56.8(11) . .
C13A C13C Cl3 79.9(18) 7_647 7_647
Cl3 C13C Cl3 105.3(18) . 7_647
Cl2 C13C Cl3 89.9(15) . 7_647
C13A C13C Cl2 36.1(12) 7_647 7_647
Cl3 C13C Cl2 90.9(16) . 7_647
Cl2 C13C Cl2 44.0(8) . 7_647
Cl3 C13C Cl2 51.4(9) 7_647 7_647
C13B Cl1 C13A 98(5) . 7_647
C13B Cl1 C93B 123(6) . .
C13A Cl1 C93B 109.1(13) 7_647 .
C13B Cl1 Cl2 58(5) . .
C13A Cl1 Cl2 48.4(9) 7_647 .
C93B Cl1 Cl2 152.5(9) . .
C13A Cl2 C13A 112.4(15) . 7_647
C13A Cl2 Cl2 65.9(13) . 7_647
C13A Cl2 Cl2 48.1(10) 7_647 7_647
C13A Cl2 C13B 165(2) . .
C13A Cl2 C13B 76(2) 7_647 .
Cl2 Cl2 C13B 123.8(17) 7_647 .
C13A Cl2 Cl3 103.1(14) . .
C13A Cl2 Cl3 114.7(11) 7_647 .
Cl2 Cl2 Cl3 114.7(3) 7_647 .
C13B Cl2 Cl3 83.3(17) . .
C13A Cl2 Cl1 158.3(14) . .
C13A Cl2 Cl1 62.7(11) 7_647 .
Cl2 Cl2 Cl1 110.5(4) 7_647 .
C13B Cl2 Cl1 16.2(16) . .
Cl3 Cl2 Cl1 97.7(3) . .
C13A Cl2 C13C 120.4(17) . .
C13A Cl2 C13C 57.5(16) 7_647 .
Cl2 Cl2 C13C 73.7(11) 7_647 .
C13B Cl2 C13C 74(2) . .
Cl3 Cl2 C13C 57.3(12) . .
Cl1 Cl2 C13C 76.2(11) . .
C13A Cl2 C13C 54.3(17) . 7_647
C13A Cl2 C13C 99.0(15) 7_647 7_647
Cl2 Cl2 C13C 62.4(10) 7_647 7_647
C13B Cl2 C13C 139(2) . 7_647
Cl3 Cl2 C13C 61.3(11) . 7_647
Cl1 Cl2 C13C 145.0(11) . 7_647
C13C Cl2 C13C 69(2) . 7_647
Cl2 Cl3 C13C 65.9(13) . .
Cl2 Cl3 C13C 67.3(12) . 7_647
C13C Cl3 C13C 74.1(18) . 7_647
C1 O10 C9 116.3(8) . .

loop_
_geom_bond_atom_site_label_1
_geom_bond_atom_site_label_2
_geom_bond_distance
_geom_bond_site_symmetry_2
C1 O1 1.193(13) .
C1 O10 1.351(10) .
C1 C2 1.546(13) .
C2 O2 1.433(8) .
C2 C3 1.521(9) .
C3 C4 1.585(14) .
C4 C5 1.507(14) .
C5 C6 1.331(12) .
C6 C7 1.497(12) .
C7 O7 1.426(11) .
C7 C8 1.542(9) .
C8 O8 1.446(8) .
C8 C9 1.543(10) .
C9 O10 1.497(10) .
C9 C91A 1.515(12) .
C91A C92A 1.579(18) .
C92A C93A 1.36(3) .
C91B C92C 1.45(4) .
C91B C92B 1.96(4) .
C92B C92C 0.89(4) .
C92B C93C 1.60(4) .
C92B C93B 1.97(5) .
C92C C93C 1.57(4) .
C93B Cl1 1.93(3) .
C13A Cl2 1.30(3) .
C13A Cl2 1.59(3) 7_647
C13A C13C 1.78(5) 7_647
C13A Cl1 1.89(3) 7_647
C13B Cl1 0.58(5) .
C13B Cl2 1.75(5) .
C13C C13A 1.78(5) 7_647
C13C Cl3 1.87(4) .
C13C Cl2 2.03(4) .
C13C Cl3 2.09(4) 7_647
C13C Cl2 2.20(4) 7_647
Cl1 C13A 1.89(3) 7_647
Cl1 Cl2 1.984(8) .
Cl2 C13A 1.59(3) 7_647
Cl2 Cl2 1.590(7) 7_647
Cl2 Cl3 1.860(5) .
Cl2 C13C 2.20(4) 7_647
Cl3 C13C 2.09(4) 7_647
